data_2214299
loop_
_publ_author_name
'Zhu, Yu-Lan'
'Zhong, Zhi-Feng'
'Yin, Qi-Fan'
'Liu, Wei'

_publ_section_title
;
 3-(8-Methoxyquinolin-2-ylmethyl)-1-methyl-3<i>H</i>-1-imidazolium
 hexafluorophosphate
;
_journal_coeditor_code LH2402
_journal_issue 7
_journal_name_full 'Acta Crystallographica Section E'
_journal_page_first o3231
_journal_page_last o3231
_journal_paper_doi 10.1107/S1600536807026955
_journal_volume 63
_journal_year 2007
_chemical_formula_iupac 'C15 H17 N3 O + , F6 P -'
_chemical_formula_moiety 'C15 H17 N3 O + , F6 P -'
_chemical_formula_sum 'C15 H17 F6 N3 O P'
_chemical_formula_weight 400.29
_chemical_name_systematic
;
3-(8-Methoxyquinolin-2-ylmethyl)-1-methyl-3H-1-imidazolium
hexafluorophosphate
;
_space_group_IT_number 15
_symmetry_cell_setting monoclinic
_symmetry_space_group_name_Hall '-C 2yc'
_symmetry_space_group_name_H-M 'C 1 2/c 1'
_atom_sites_solution_hydrogens geom
_atom_sites_solution_primary direct
_atom_sites_solution_secondary difmap
_audit_creation_method SHELXL97
_cell_angle_alpha 90.00
_cell_angle_beta 112.0590(10)
_cell_angle_gamma 90.00
_cell_formula_units_Z 8
_cell_length_a 12.2183(11)
_cell_length_b 21.3444(19)
_cell_length_c 14.4056(13)
_cell_measurement_temperature 291(2)
_cell_volume 3481.9(5)
_computing_cell_refinement 'SAINT (Bruker, 1998)'
_computing_data_collection 'SMART (Bruker, 1998)'
_computing_data_reduction SAINT
_computing_molecular_graphics 'DIAMOND (Brandenburg & Putz, 2005)'
_computing_publication_material 'SHELXTL (Bruker, 1998)'
_computing_structure_refinement 'SHELXL97 (Sheldrick, 1997)'
_computing_structure_solution 'SHELXS97 (Sheldrick, 1997)'
_diffrn_ambient_temperature 291(2)
_diffrn_measured_fraction_theta_full 1.000
_diffrn_measured_fraction_theta_max 1.000
_diffrn_measurement_device_type 'Bruker SMART CCD area-detector'
_diffrn_measurement_method '\f and \w'
_diffrn_radiation_monochromator graphite
_diffrn_radiation_source 'fine-focus sealed tube'
_diffrn_radiation_type MoK\a
_diffrn_radiation_wavelength 0.71073
_diffrn_reflns_av_R_equivalents 0.1080
_diffrn_reflns_av_sigmaI/netI 0.0570
_diffrn_reflns_limit_h_max 13
_diffrn_reflns_limit_h_min -14
_diffrn_reflns_limit_k_max 25
_diffrn_reflns_limit_k_min -25
_diffrn_reflns_limit_l_max 17
_diffrn_reflns_limit_l_min -16
_diffrn_reflns_number 12564
_diffrn_reflns_theta_full 25.00
_diffrn_reflns_theta_max 25.00
_diffrn_reflns_theta_min 1.91
_diffrn_standards_decay_% 0
_diffrn_standards_interval_count 0
_diffrn_standards_number 0
_exptl_absorpt_coefficient_mu 0.228
_exptl_absorpt_correction_T_max 0.9644
_exptl_absorpt_correction_T_min 0.9473
_exptl_absorpt_correction_type multi-scan
_exptl_absorpt_process_details '(SADABS; Sheldrick, 1996)'
_exptl_crystal_colour colourless
_exptl_crystal_density_diffrn 1.527
_exptl_crystal_density_method 'not measured'
_exptl_crystal_description block
_exptl_crystal_F_000 1640
_exptl_crystal_size_max 0.24
_exptl_crystal_size_mid 0.18
_exptl_crystal_size_min 0.16
_refine_diff_density_max 1.125
_refine_diff_density_min -0.674
_refine_ls_extinction_coef 0.0026(5)
_refine_ls_extinction_expression Fc^*^=kFc[1+0.001xFc^2^\l^3^/sin(2\q)]^-1/4^
_refine_ls_extinction_method 'SHELXL97 (Sheldrick, 1997)'
_refine_ls_goodness_of_fit_ref 1.048
_refine_ls_hydrogen_treatment constr
_refine_ls_matrix_type full
_refine_ls_number_parameters 293
_refine_ls_number_reflns 3087
_refine_ls_number_restraints 108
_refine_ls_restrained_S_all 1.115
_refine_ls_R_factor_all 0.0621
_refine_ls_R_factor_gt 0.0585
_refine_ls_shift/su_max 0.001
_refine_ls_shift/su_mean 0.000
_refine_ls_structure_factor_coef Fsqd
_refine_ls_weighting_details 'calc w = 1/[\s^2^(Fo^2^)+(0.0848P)^2^+6.8821P] where P=(Fo^2^+2Fc^2^)/3'
_refine_ls_weighting_scheme calc
_refine_ls_wR_factor_gt 0.1655
_refine_ls_wR_factor_ref 0.1697
_reflns_number_gt 2808
_reflns_number_total 3087
_reflns_threshold_expression I>2\s(I)
_cod_data_source_file lh2402.cif
_cod_data_source_block I
_cod_original_sg_symbol_H-M C2/c
_cod_database_code 2214299
_cod_database_fobs_code 2214299

loop_
_symmetry_equiv_pos_as_xyz
'x, y, z'
'-x, y, -z+1/2'
'x+1/2, y+1/2, z'
'-x+1/2, y+1/2, -z+1/2'
'-x, -y, -z'
'x, -y, z-1/2'
'-x+1/2, -y+1/2, -z'
'x+1/2, -y+1/2, z-1/2'

loop_
_atom_site_type_symbol
_atom_site_label
_atom_site_fract_x
_atom_site_fract_y
_atom_site_fract_z
_atom_site_U_iso_or_equiv
_atom_site_adp_type
_atom_site_calc_flag
_atom_site_refinement_flags
_atom_site_occupancy
_atom_site_disorder_assembly
_atom_site_disorder_group
P P1 0.01910(7) 0.33923(4) 0.99358(6) 0.0431(3) Uani d D 1 . .
F F1 0.0575(5) 0.3561(2) 1.1098(3) 0.092(2) Uani d PDU 0.859(6) A 1
F F2 0.0141(3) 0.26827(11) 1.0220(2) 0.0687(9) Uani d PDU 0.859(6) A 1
F F3 -0.1135(2) 0.3483(2) 0.9796(3) 0.0951(13) Uani d PDU 0.859(6) A 1
F F4 0.0294(4) 0.41165(15) 0.9733(3) 0.1144(16) Uani d PDU 0.859(6) A 1
F F5 0.1552(2) 0.33103(19) 1.0130(3) 0.0916(12) Uani d PDU 0.859(6) A 1
F F6 -0.0185(5) 0.3223(3) 0.8809(3) 0.118(3) Uani d PDU 0.859(6) A 1
F F1' 0.0459(14) 0.3516(7) 1.1049(6) 0.038(6) Uani d PDU 0.141(6) A 2
F F2' -0.0984(11) 0.3001(8) 0.9825(10) 0.080(6) Uani d PDU 0.141(6) A 2
F F3' -0.0593(16) 0.3991(6) 0.9584(11) 0.089(7) Uani d PDU 0.141(6) A 2
F F4' 0.1291(12) 0.3739(9) 0.9927(12) 0.113(9) Uani d PDU 0.141(6) A 2
F F5' 0.0894(16) 0.2751(6) 1.0179(12) 0.117(9) Uani d PDU 0.141(6) A 2
F F6' -0.0142(12) 0.3222(7) 0.8752(7) 0.046(6) Uani d PDU 0.141(6) A 2
N N1 0.35973(18) 0.67281(10) 0.14547(16) 0.0286(5) Uani d . 1 . .
N N2 0.51217(19) 0.55385(10) 0.12278(15) 0.0297(5) Uani d . 1 . .
H H2 0.5699 0.5799 0.1455 0.036 Uiso calc R 1 . .
N N3 0.29978(19) 0.68579(10) 0.26701(16) 0.0324(5) Uani d . 1 . .
O O1 0.73297(16) 0.51432(9) 0.21731(16) 0.0406(5) Uani d . 1 . .
C C1 0.5310(2) 0.49095(12) 0.13432(18) 0.0302(6) Uani d . 1 . .
C C2 0.4026(2) 0.57384(13) 0.07571(19) 0.0326(6) Uani d . 1 . .
C C3 0.3228(2) 0.64369(12) 0.20928(19) 0.0305(6) Uani d . 1 . .
H H3 0.3143 0.6006 0.2130 0.037 Uiso calc R 1 . .
C C4 0.3047(2) 0.53339(14) 0.0384(2) 0.0403(7) Uani d . 1 . .
H H4 0.2290 0.5494 0.0063 0.048 Uiso calc R 1 . .
C C5 0.6489(2) 0.46864(12) 0.1842(2) 0.0336(6) Uani d . 1 . .
C C6 0.3226(3) 0.47019(14) 0.0499(2) 0.0407(7) Uani d . 1 . .
H H6 0.2588 0.4429 0.0260 0.049 Uiso calc R 1 . .
C C7 0.4631(3) 0.38144(13) 0.1118(2) 0.0410(7) Uani d . 1 . .
H H7 0.4025 0.3522 0.0882 0.049 Uiso calc R 1 . .
C C8 0.4378(2) 0.44646(13) 0.09821(19) 0.0338(6) Uani d . 1 . .
C C9 0.3866(3) 0.64389(13) 0.0633(2) 0.0360(6) Uani d . 1 . .
H H9A 0.4582 0.6624 0.0612 0.043 Uiso calc R 1 . .
H H9B 0.3229 0.6528 0.0000 0.043 Uiso calc R 1 . .
C C10 0.3589(3) 0.73643(13) 0.1622(2) 0.0385(6) Uani d . 1 . .
H H10 0.3799 0.7680 0.1275 0.046 Uiso calc R 1 . .
C C11 0.6706(3) 0.40540(13) 0.1961(2) 0.0407(7) Uani d . 1 . .
H H11 0.7475 0.3910 0.2284 0.049 Uiso calc R 1 . .
C C12 0.3219(3) 0.74401(13) 0.2382(2) 0.0401(7) Uani d . 1 . .
H H12 0.3130 0.7820 0.2663 0.048 Uiso calc R 1 . .
C C13 0.5766(3) 0.36226(13) 0.1594(2) 0.0436(7) Uani d . 1 . .
H H13 0.5927 0.3196 0.1680 0.052 Uiso calc R 1 . .
C C14 0.2529(3) 0.67183(15) 0.3445(2) 0.0460(7) Uani d . 1 . .
H H14A 0.1684 0.6752 0.3166 0.069 Uiso calc R 1 . .
H H14B 0.2846 0.7011 0.3987 0.069 Uiso calc R 1 . .
H H14C 0.2750 0.6300 0.3690 0.069 Uiso calc R 1 . .
C C15 0.8535(3) 0.49475(17) 0.2664(3) 0.0613(10) Uani d . 1 . .
H H15A 0.8622 0.4725 0.3266 0.092 Uiso calc R 1 . .
H H15B 0.9040 0.5309 0.2827 0.092 Uiso calc R 1 . .
H H15C 0.8749 0.4678 0.2226 0.092 Uiso calc R 1 . .

loop_
_atom_site_aniso_label
_atom_site_aniso_U_11
_atom_site_aniso_U_22
_atom_site_aniso_U_33
_atom_site_aniso_U_12
_atom_site_aniso_U_13
_atom_site_aniso_U_23
P1 0.0324(5) 0.0473(5) 0.0488(5) -0.0030(3) 0.0140(3) 0.0112(3)
F1 0.112(4) 0.076(3) 0.066(3) 0.004(3) 0.009(2) -0.017(2)
F2 0.092(2) 0.0408(13) 0.0805(18) -0.0165(13) 0.0406(16) -0.0023(12)
F3 0.0347(14) 0.126(3) 0.115(3) 0.0141(16) 0.0167(14) -0.015(2)
F4 0.113(3) 0.068(2) 0.128(3) -0.0150(19) 0.006(2) 0.0528(19)
F5 0.0423(15) 0.118(3) 0.122(3) -0.0103(16) 0.0385(16) 0.007(2)
F6 0.125(5) 0.168(5) 0.057(3) -0.007(4) 0.029(3) 0.003(3)
F1' 0.047(8) 0.035(9) 0.034(9) 0.004(6) 0.019(7) 0.015(7)
F2' 0.082(10) 0.101(11) 0.067(8) -0.024(8) 0.039(7) 0.009(7)
F3' 0.102(11) 0.073(9) 0.094(10) 0.033(8) 0.039(8) 0.015(7)
F4' 0.100(12) 0.111(12) 0.134(13) -0.018(9) 0.052(9) 0.002(9)
F5' 0.114(12) 0.101(12) 0.116(12) 0.033(9) 0.021(9) -0.005(9)
F6' 0.037(8) 0.083(11) 0.033(9) -0.009(7) 0.032(7) 0.002(7)
N1 0.0253(10) 0.0285(11) 0.0319(11) 0.0030(8) 0.0105(8) 0.0018(8)
N2 0.0319(11) 0.0288(11) 0.0321(11) -0.0008(9) 0.0165(9) -0.0039(9)
N3 0.0322(11) 0.0332(11) 0.0325(11) 0.0028(9) 0.0130(9) -0.0019(9)
O1 0.0328(10) 0.0339(10) 0.0514(12) 0.0035(8) 0.0113(9) -0.0043(9)
C1 0.0380(14) 0.0310(13) 0.0274(12) 0.0017(10) 0.0190(11) -0.0021(10)
C2 0.0354(13) 0.0364(14) 0.0305(13) 0.0051(11) 0.0174(11) -0.0016(11)
C3 0.0335(13) 0.0269(12) 0.0314(13) 0.0033(10) 0.0124(10) 0.0017(10)
C4 0.0318(14) 0.0500(17) 0.0410(15) 0.0025(12) 0.0159(12) -0.0058(13)
C5 0.0377(14) 0.0323(14) 0.0337(13) 0.0018(11) 0.0166(11) -0.0033(10)
C6 0.0378(15) 0.0461(17) 0.0433(15) -0.0078(12) 0.0210(12) -0.0107(13)
C7 0.0544(18) 0.0345(14) 0.0419(15) -0.0075(12) 0.0270(14) -0.0057(12)
C8 0.0418(14) 0.0340(14) 0.0323(13) -0.0042(11) 0.0215(11) -0.0052(11)
C9 0.0391(14) 0.0381(15) 0.0357(14) 0.0082(11) 0.0195(12) 0.0039(11)
C10 0.0421(15) 0.0278(13) 0.0478(16) -0.0030(11) 0.0193(13) 0.0012(12)
C11 0.0483(16) 0.0335(14) 0.0420(15) 0.0088(12) 0.0190(13) 0.0016(12)
C12 0.0465(16) 0.0276(13) 0.0471(16) 0.0012(11) 0.0183(13) -0.0052(12)
C13 0.0627(19) 0.0275(13) 0.0463(16) 0.0018(13) 0.0271(15) 0.0005(12)
C14 0.0552(18) 0.0516(18) 0.0409(16) 0.0011(14) 0.0290(14) -0.0024(13)
C15 0.0341(16) 0.051(2) 0.084(3) 0.0072(14) 0.0059(16) -0.0075(18)

loop_
_atom_type_symbol
_atom_type_description
_atom_type_scat_dispersion_real
_atom_type_scat_dispersion_imag
_atom_type_scat_source
C C 0.0033 0.0016 'International Tables Vol C Tables 4.2.6.8 and 6.1.1.4'
H H 0.0000 0.0000 'International Tables Vol C Tables 4.2.6.8 and 6.1.1.4'
N N 0.0061 0.0033 'International Tables Vol C Tables 4.2.6.8 and 6.1.1.4'
O O 0.0106 0.0060 'International Tables Vol C Tables 4.2.6.8 and 6.1.1.4'
F F 0.0171 0.0103 'International Tables Vol C Tables 4.2.6.8 and 6.1.1.4'
P P 0.1023 0.0942 'International Tables Vol C Tables 4.2.6.8 and 6.1.1.4'

loop_
_geom_angle_atom_site_label_1
_geom_angle_atom_site_label_2
_geom_angle_atom_site_label_3
_geom_angle
_geom_angle_publ_flag
F1' P1 F4' 94.7(6) ?
F1' P1 F6 174.1(6) ?
F4' P1 F6 91.2(7) ?
F1' P1 F3' 93.6(5) ?
F4' P1 F3' 92.0(6) ?
F6 P1 F3' 87.0(7) ?
F1' P1 F3 85.3(6) ?
F4' P1 F3 143.4(8) ?
F6 P1 F3 90.5(2) ?
F3' P1 F3 51.7(7) ?
F1' P1 F2 84.7(6) ?
F4' P1 F2 125.7(8) ?
F6 P1 F2 91.3(2) ?
F3' P1 F2 142.3(7) ?
F3 P1 F2 90.74(19) ?
F1' P1 F5' 91.8(5) ?
F4' P1 F5' 90.9(6) ?
F6 P1 F5' 87.3(7) ?
F3' P1 F5' 173.7(7) ?
F3 P1 F5' 125.7(8) ?
F1' P1 F4 91.4(6) ?
F4' P1 F4 53.1(8) ?
F6 P1 F4 92.7(3) ?
F3 P1 F4 90.3(2) ?
F2 P1 F4 175.85(18) ?
F5' P1 F4 144.0(8) ?
F1' P1 F5 92.1(6) ?
F6 P1 F5 92.2(2) ?
F3' P1 F5 128.4(7) ?
F3 P1 F5 177.34(19) ?
F2 P1 F5 89.34(17) ?
F5' P1 F5 54.7(8) ?
F4 P1 F5 89.4(2) ?
F4' P1 F1 89.2(7) ?
F6 P1 F1 179.5(3) ?
F3' P1 F1 93.3(6) ?
F3 P1 F1 89.4(2) ?
F2 P1 F1 88.2(2) ?
F5' P1 F1 92.4(7) ?
F4 P1 F1 87.8(2) ?
F5 P1 F1 88.0(2) ?
F1' P1 F2' 91.4(5) ?
F4' P1 F2' 173.8(6) ?
F6 P1 F2' 82.7(6) ?
F3' P1 F2' 88.6(5) ?
F2 P1 F2' 53.8(7) ?
F5' P1 F2' 87.9(5) ?
F4 P1 F2' 127.9(7) ?
F5 P1 F2' 142.5(7) ?
F1 P1 F2' 96.9(6) ?
F1' P1 F6' 176.4(6) ?
F4' P1 F6' 88.6(5) ?
F3' P1 F6' 87.8(5) ?
F3 P1 F6' 93.0(5) ?
F2 P1 F6' 92.2(6) ?
F5' P1 F6' 86.6(5) ?
F4 P1 F6' 91.8(6) ?
F5 P1 F6' 89.6(5) ?
F1 P1 F6' 177.5(6) ?
F2' P1 F6' 85.3(5) ?
C3 N1 C10 108.4(2) n
C3 N1 C9 126.7(2) n
C10 N1 C9 124.7(2) n
C2 N2 C1 118.2(2) n
C2 N2 H2 120.9 ?
C1 N2 H2 120.9 ?
C3 N3 C12 108.3(2) n
C3 N3 C14 125.2(2) n
C12 N3 C14 126.5(2) n
C5 O1 C15 117.5(2) ?
N2 C1 C8 122.6(2) n
N2 C1 C5 118.8(2) n
C8 C1 C5 118.6(2) ?
N2 C2 C4 123.3(3) n
N2 C2 C9 116.2(2) ?
C4 C2 C9 120.5(2) ?
N1 C3 N3 109.0(2) n
N1 C3 H3 125.5 ?
N3 C3 H3 125.5 ?
C6 C4 C2 118.9(3) ?
C6 C4 H4 120.5 ?
C2 C4 H4 120.5 ?
O1 C5 C11 125.0(3) ?
O1 C5 C1 114.9(2) ?
C11 C5 C1 120.1(3) ?
C4 C6 C8 120.0(3) ?
C4 C6 H6 120.0 ?
C8 C6 H6 120.0 ?
C13 C7 C8 119.5(3) ?
C13 C7 H7 120.2 ?
C8 C7 H7 120.2 ?
C6 C8 C7 123.0(3) ?
C6 C8 C1 117.0(3) ?
C7 C8 C1 119.9(3) ?
N1 C9 C2 112.1(2) n
N1 C9 H9A 109.2 ?
C2 C9 H9A 109.2 ?
N1 C9 H9B 109.2 ?
C2 C9 H9B 109.2 ?
H9A C9 H9B 107.9 ?
C12 C10 N1 106.7(2) n
C12 C10 H10 126.6 ?
N1 C10 H10 126.6 ?
C5 C11 C13 120.2(3) ?
C5 C11 H11 119.9 ?
C13 C11 H11 119.9 ?
C10 C12 N3 107.6(2) n
C10 C12 H12 126.2 ?
N3 C12 H12 126.2 ?
C7 C13 C11 121.7(3) ?
C7 C13 H13 119.2 ?
C11 C13 H13 119.2 ?
N3 C14 H14A 109.5 ?
N3 C14 H14B 109.5 ?
H14A C14 H14B 109.5 ?
N3 C14 H14C 109.5 ?
H14A C14 H14C 109.5 ?
H14B C14 H14C 109.5 ?
O1 C15 H15A 109.5 ?
O1 C15 H15B 109.5 ?
H15A C15 H15B 109.5 ?
O1 C15 H15C 109.5 ?
H15A C15 H15C 109.5 ?
H15B C15 H15C 109.5 ?

loop_
_geom_bond_atom_site_label_1
_geom_bond_atom_site_label_2
_geom_bond_distance
_geom_bond_publ_flag
P1 F1' 1.534(8) ?
P1 F4' 1.539(8) ?
P1 F6 1.555(4) n
P1 F3' 1.563(8) ?
P1 F3 1.568(3) n
P1 F2 1.576(2) n
P1 F5' 1.584(8) ?
P1 F4 1.587(3) n
P1 F5 1.589(3) n
P1 F1 1.601(4) n
P1 F2' 1.616(8) ?
P1 F6' 1.639(8) ?
N1 C3 1.322(3) ?
N1 C10 1.380(3) ?
N1 C9 1.478(3) ?
N2 C2 1.323(3) ?
N2 C1 1.362(3) ?
N2 H2 0.8600 ?
N3 C3 1.324(3) ?
N3 C12 1.369(4) ?
N3 C14 1.464(3) ?
O1 C5 1.366(3) ?
O1 C15 1.436(4) ?
C1 C8 1.423(4) ?
C1 C5 1.429(4) ?
C2 C4 1.409(4) ?
C2 C9 1.510(4) ?
C3 H3 0.9300 ?
C4 C6 1.367(4) ?
C4 H4 0.9300 ?
C5 C11 1.374(4) ?
C6 C8 1.409(4) ?
C6 H6 0.9300 ?
C7 C13 1.358(5) ?
C7 C8 1.420(4) ?
C7 H7 0.9300 ?
C9 H9A 0.9700 ?
C9 H9B 0.9700 ?
C10 C12 1.343(4) ?
C10 H10 0.9300 ?
C11 C13 1.411(4) ?
C11 H11 0.9300 ?
C12 H12 0.9300 ?
C13 H13 0.9300 ?
C14 H14A 0.9600 ?
C14 H14B 0.9600 ?
C14 H14C 0.9600 ?
C15 H15A 0.9600 ?
C15 H15B 0.9600 ?
C15 H15C 0.9600 ?

loop_
_geom_hbond_atom_site_label_D
_geom_hbond_atom_site_label_H
_geom_hbond_atom_site_label_A
_geom_hbond_site_symmetry_A
_geom_hbond_distance_DH
_geom_hbond_distance_HA
_geom_hbond_distance_DA
_geom_hbond_angle_DHA
C12 H12 F1 4_556 0.93 2.46 3.204(5) 137
C9 H9A F2 3_554 0.97 2.49 3.244(4) 135
C3 H3 O1 2_655 0.93 2.27 3.122(3) 152

loop_
_geom_torsion_atom_site_label_1
_geom_torsion_atom_site_label_2
_geom_torsion_atom_site_label_3
_geom_torsion_atom_site_label_4
_geom_torsion
C2 N2 C1 C8 -0.2(3)
C2 N2 C1 C5 179.5(2)
C1 N2 C2 C4 0.9(4)
C1 N2 C2 C9 -179.0(2)
C10 N1 C3 N3 -0.8(3)
C9 N1 C3 N3 -175.3(2)
C12 N3 C3 N1 0.6(3)
C14 N3 C3 N1 177.7(2)
N2 C2 C4 C6 -0.7(4)
C9 C2 C4 C6 179.3(2)
C15 O1 C5 C11 1.4(4)
C15 O1 C5 C1 -178.8(3)
N2 C1 C5 O1 0.8(3)
C8 C1 C5 O1 -179.4(2)
N2 C1 C5 C11 -179.4(2)
C8 C1 C5 C11 0.3(4)
C2 C4 C6 C8 -0.3(4)
C4 C6 C8 C7 -179.2(3)
C4 C6 C8 C1 0.9(4)
C13 C7 C8 C6 -179.8(3)
C13 C7 C8 C1 0.1(4)
N2 C1 C8 C6 -0.7(4)
C5 C1 C8 C6 179.6(2)
N2 C1 C8 C7 179.4(2)
C5 C1 C8 C7 -0.2(4)
C3 N1 C9 C2 -16.9(4)
C10 N1 C9 C2 169.4(2)
N2 C2 C9 N1 -93.1(3)
C4 C2 C9 N1 87.0(3)
C3 N1 C10 C12 0.7(3)
C9 N1 C10 C12 175.4(2)
O1 C5 C11 C13 179.5(2)
C1 C5 C11 C13 -0.2(4)
N1 C10 C12 N3 -0.4(3)
C3 N3 C12 C10 -0.1(3)
C14 N3 C12 C10 -177.2(3)
C8 C7 C13 C11 0.1(4)
C5 C11 C13 C7 0.0(4)
